data_4315567
loop_
_publ_author_name
'Agata Bia\/lo\'nska'
'Robert Bronisz'

_publ_contact_author_address
;
Faculty of Chemistry
University of Wroc\/law
14. F. Joliot-Curie
50-383 Wroc\/law
Poland
;
_publ_contact_author_email bron@wchuwr.pl
_publ_contact_author_name 'dr Robert Bronisz'
_publ_section_title
;
 High Spin and Spin-Crossover Two-Dimensional Coordination Polymers
 Containing FeII(tetrazol-2-yl)4(solv)2 (solv = Ethanol, Acetonitrile)
 Cores Linked by Flexible/Elastic Spacers
;
_journal_name_full 'Inorganic Chemistry'
_journal_page_first 4534
_journal_page_last 4542
_journal_paper_doi 10.1021/ic9024603
_journal_volume 49
_journal_year 2010
_chemical_formula_moiety 'C20 H34 Fe N18, 2(Cl O4)'
_chemical_formula_sum 'C20 H34 Cl2 Fe N18 O8'
_chemical_formula_weight 781.40
_chemical_name_systematic
;
catena-[bis(\m~2~-1,6-di(tetrazol-2-yl)hexane)-bis(acetonitrile)]-iron(II)
diperchlorate
;
_space_group_IT_number 2
_symmetry_cell_setting triclinic
_symmetry_space_group_name_Hall '-P 1'
_symmetry_space_group_name_H-M 'P -1'
_atom_sites_solution_hydrogens geom
_atom_sites_solution_primary direct
_atom_sites_solution_secondary difmap
_audit_creation_method SHELXL-97
_cell_angle_alpha 69.01(3)
_cell_angle_beta 89.15(3)
_cell_angle_gamma 65.47(4)
_cell_formula_units_Z 1
_cell_length_a 9.526(2)
_cell_length_b 9.542(3)
_cell_length_c 11.736(3)
_cell_measurement_reflns_used 2996
_cell_measurement_temperature 293(2)
_cell_measurement_theta_max 28.61
_cell_measurement_theta_min 3.25
_cell_volume 894.8(6)
_computing_cell_refinement
;
CrysAlis RED, Oxford Diffraction Ltd.,
Version 1.171.31.8 (release 12-01-2007 CrysAlis171 .NET)
(compiled Jan 12 2007,17:49:11)
;
_computing_data_collection
;
CrysAlis CCD, Oxford Diffraction Ltd.,
Version 1.171.31.8 (release 12-01-2007 CrysAlis171 .NET)
(compiled Jan 12 2007,17:49:11)
;
_computing_data_reduction
;
CrysAlis RED, Oxford Diffraction Ltd.,
Version 1.171.31.8 (release 12-01-2007 CrysAlis171 .NET)
(compiled Jan 12 2007,17:49:11)
;
_computing_structure_refinement 'SHELXL-97 (Sheldrick, 1997)'
_computing_structure_solution 'SHELXS-97 (Sheldrick, 1990)'
_diffrn_ambient_temperature 293(2)
_diffrn_measured_fraction_theta_full 0.989
_diffrn_measured_fraction_theta_max 0.989
_diffrn_measurement_device_type 'Kuma KM4CCD'
_diffrn_measurement_method '\w scan'
_diffrn_radiation_monochromator graphite
_diffrn_radiation_source 'fine-focus sealed tube'
_diffrn_radiation_type MoK\a
_diffrn_radiation_wavelength 0.71073
_diffrn_reflns_av_R_equivalents 0.0306
_diffrn_reflns_av_sigmaI/netI 0.0557
_diffrn_reflns_limit_h_max 11
_diffrn_reflns_limit_h_min -11
_diffrn_reflns_limit_k_max 11
_diffrn_reflns_limit_k_min -11
_diffrn_reflns_limit_l_max 14
_diffrn_reflns_limit_l_min -14
_diffrn_reflns_number 7176
_diffrn_reflns_theta_full 26.00
_diffrn_reflns_theta_max 26.00
_diffrn_reflns_theta_min 3.26
_diffrn_standards_number 0
_exptl_absorpt_coefficient_mu 0.638
_exptl_absorpt_correction_T_max 0.943
_exptl_absorpt_correction_T_min 0.893
_exptl_absorpt_correction_type analytical
_exptl_absorpt_process_details
;
CrysAlis RED, Oxford Diffraction Ltd.,
Version 1.171.31.8 (release 12-01-2007 CrysAlis171 .NET)
(compiled Jan 12 2007,17:49:11)
Analytical numeric absorption correction using a multifaceted crystal
            model based on expressions derived by R.C. Clark & J.S. Reid.
(Clark, R. C. & Reid, J. S. (1995). Acta Cryst. A51, 887-897)
;
_exptl_crystal_colour colorless
_exptl_crystal_density_diffrn 1.450
_exptl_crystal_density_method 'not measured'
_exptl_crystal_description block
_exptl_crystal_F_000 404
_exptl_crystal_size_max 0.23
_exptl_crystal_size_mid 0.22
_exptl_crystal_size_min 0.13
_refine_diff_density_max 0.239
_refine_diff_density_min -0.199
_refine_diff_density_rms 0.050
_refine_ls_extinction_method none
_refine_ls_goodness_of_fit_ref 1.071
_refine_ls_hydrogen_treatment constr
_refine_ls_matrix_type full
_refine_ls_number_parameters 262
_refine_ls_number_reflns 3477
_refine_ls_number_restraints 0
_refine_ls_restrained_S_all 1.071
_refine_ls_R_factor_all 0.0985
_refine_ls_R_factor_gt 0.0601
_refine_ls_shift/su_max 0.001
_refine_ls_shift/su_mean 0.000
_refine_ls_structure_factor_coef Fsqd
_refine_ls_weighting_details 'calc w=1/[\s^2^(Fo^2^)+(0.0456P)^2^+0.1871P] where P=(Fo^2^+2Fc^2^)/3'
_refine_ls_weighting_scheme calc
_refine_ls_wR_factor_gt 0.1037
_refine_ls_wR_factor_ref 0.1156
_reflns_number_gt 2414
_reflns_number_total 3477
_reflns_threshold_expression >2sigma(I)
_cod_data_source_file ic9024603_si_001_2.cif
_cod_data_source_block 2_at_293K
_cod_original_cell_volume 894.8(4)
_cod_database_code 4315567

loop_
_symmetry_equiv_pos_as_xyz
'x, y, z'
'-x, -y, -z'

loop_
_atom_site_label
_atom_site_type_symbol
_atom_site_fract_x
_atom_site_fract_y
_atom_site_fract_z
_atom_site_U_iso_or_equiv
_atom_site_adp_type
_atom_site_occupancy
_atom_site_symmetry_multiplicity
_atom_site_calc_flag
_atom_site_refinement_flags
_atom_site_disorder_assembly
_atom_site_disorder_group
Fe Fe 0.5000 0.0000 0.5000 0.0411(2) Uani 1 2 d S . .
Cl Cl 0.92691(14) -0.70472(13) 0.74553(9) 0.0750(3) Uani 1 1 d . . .
O1 O 0.956(2) -0.7861(13) 0.6605(8) 0.121(5) Uani 0.60(2) 1 d P A 1
O2 O 1.0546(19) -0.8025(17) 0.8430(19) 0.184(8) Uani 0.60(2) 1 d P A 1
O3 O 0.7884(18) -0.7001(16) 0.7861(18) 0.152(7) Uani 0.60(2) 1 d P A 1
O4 O 0.9016(12) -0.5263(16) 0.6944(17) 0.118(4) Uani 0.60(2) 1 d P A 1
O11 O 1.032(3) -0.768(3) 0.682(2) 0.163(9) Uani 0.40(2) 1 d P A 2
O12 O 0.955(3) -0.804(2) 0.8694(11) 0.122(7) Uani 0.40(2) 1 d P A 2
O13 O 0.785(3) -0.688(2) 0.707(2) 0.138(8) Uani 0.40(2) 1 d P A 2
O14 O 0.921(3) -0.571(3) 0.725(3) 0.207(14) Uani 0.40(2) 1 d P A 2
N1 N 0.0134(3) 0.1584(4) 0.3725(3) 0.0657(8) Uani 1 1 d . . .
N2 N 0.0884(3) 0.1216(3) 0.2840(3) 0.0529(7) Uani 1 1 d . . .
N3 N 0.2401(3) 0.0648(3) 0.3070(2) 0.0524(7) Uani 1 1 d . A .
N4 N 0.2687(3) 0.0628(3) 0.4181(2) 0.0482(7) Uani 1 1 d . . .
C1 C 0.0069(4) 0.1516(5) 0.1667(3) 0.0683(11) Uani 1 1 d . . .
H1A H -0.0699 0.1077 0.1829 0.082 Uiso 1 1 calc R . .
H1B H 0.0813 0.0935 0.1229 0.082 Uiso 1 1 calc R . .
C2 C -0.0735(4) 0.3364(5) 0.0874(3) 0.0659(10) Uani 1 1 d . . .
H2A H -0.1407 0.3947 0.1345 0.079 Uiso 1 1 calc R . .
H2B H -0.1389 0.3541 0.0162 0.079 Uiso 1 1 calc R . .
C3 C 0.0401(4) 0.4101(4) 0.0430(3) 0.0668(11) Uani 1 1 d . . .
H3A H 0.1001 0.4002 0.1139 0.080 Uiso 1 1 calc R . .
H3B H 0.1125 0.3466 0.0011 0.080 Uiso 1 1 calc R . .
C4 C 0.1302(4) 0.1198(4) 0.4545(3) 0.0620(10) Uani 1 1 d . A .
H4 H 0.1173 0.1311 0.5299 0.074 Uiso 1 1 calc R . .
N11 N 0.4794(4) 0.3612(4) 0.1408(3) 0.0731(9) Uani 1 1 d . . .
N12 N 0.5764(3) 0.2160(3) 0.1378(2) 0.0445(6) Uani 1 1 d . . .
N13 N 0.6065(3) 0.0891(3) 0.2418(2) 0.0485(7) Uani 1 1 d . A .
N14 N 0.5282(3) 0.1526(3) 0.3191(2) 0.0457(7) Uani 1 1 d . . .
C11 C 0.6339(4) 0.1980(4) 0.0252(3) 0.0493(8) Uani 1 1 d . . .
H11D H 0.7220 0.0892 0.0467 0.059 Uiso 1 1 calc R . .
H11E H 0.6699 0.2824 -0.0151 0.059 Uiso 1 1 calc R . .
C12 C 0.5074(4) 0.2160(4) -0.0633(3) 0.0558(9) Uani 1 1 d . . .
H12A H 0.5496 0.2072 -0.1375 0.067 Uiso 1 1 calc R . .
H12B H 0.4222 0.3271 -0.0868 0.067 Uiso 1 1 calc R . .
C13 C 0.4415(4) 0.0888(4) -0.0133(3) 0.0530(9) Uani 1 1 d . . .
H13A H 0.4017 0.0950 0.0621 0.064 Uiso 1 1 calc R . .
H13B H 0.3542 0.1185 -0.0730 0.064 Uiso 1 1 calc R . .
C14 C 0.4531(5) 0.3160(4) 0.2557(3) 0.0672(11) Uani 1 1 d . A .
H14 H 0.3886 0.3907 0.2888 0.081 Uiso 1 1 calc R . .
N100 N 0.5985(3) -0.2183(4) 0.4541(3) 0.0588(8) Uani 1 1 d . . .
C100 C 0.6591(4) -0.3273(5) 0.4268(3) 0.0607(10) Uani 1 1 d . A .
C110 C 0.7409(6) -0.4687(5) 0.3902(4) 0.1109(18) Uani 1 1 d . . .
H11A H 0.8440 -0.5361 0.4373 0.166 Uiso 1 1 calc R A .
H11B H 0.7481 -0.4279 0.3038 0.166 Uiso 1 1 calc R . .
H11C H 0.6842 -0.5349 0.4055 0.166 Uiso 1 1 calc R . .

loop_
_atom_site_aniso_label
_atom_site_aniso_U_11
_atom_site_aniso_U_22
_atom_site_aniso_U_33
_atom_site_aniso_U_23
_atom_site_aniso_U_13
_atom_site_aniso_U_12
Fe 0.0409(4) 0.0387(4) 0.0320(4) -0.0096(3) 0.0024(3) -0.0101(3)
Cl 0.0835(8) 0.0606(7) 0.0598(7) -0.0226(5) 0.0164(6) -0.0134(6)
O1 0.206(12) 0.095(5) 0.065(5) -0.050(4) 0.056(6) -0.054(6)
O2 0.122(9) 0.132(8) 0.208(14) -0.080(9) -0.107(8) 0.042(6)
O3 0.138(10) 0.137(8) 0.191(15) -0.081(11) 0.128(12) -0.058(8)
O4 0.089(6) 0.038(6) 0.183(9) -0.007(6) 0.033(5) -0.018(4)
O11 0.180(18) 0.176(13) 0.194(17) -0.147(13) 0.130(14) -0.073(11)
O12 0.18(2) 0.109(9) 0.043(6) -0.018(6) 0.017(8) -0.040(12)
O13 0.132(14) 0.138(11) 0.138(15) -0.028(11) 0.014(11) -0.075(10)
O14 0.30(3) 0.029(9) 0.25(3) -0.011(11) 0.046(17) -0.068(11)
N1 0.0461(18) 0.078(2) 0.064(2) -0.0221(17) 0.0121(16) -0.0232(16)
N2 0.0471(17) 0.0529(17) 0.0536(17) -0.0168(14) 0.0007(14) -0.0203(14)
N3 0.0440(17) 0.0566(18) 0.0486(17) -0.0215(14) 0.0010(13) -0.0137(13)
N4 0.0467(17) 0.0511(17) 0.0391(16) -0.0140(13) 0.0073(13) -0.0175(13)
C1 0.067(2) 0.073(3) 0.067(2) -0.025(2) -0.012(2) -0.033(2)
C2 0.051(2) 0.074(3) 0.065(2) -0.017(2) -0.0069(18) -0.029(2)
C3 0.053(2) 0.064(2) 0.072(3) -0.020(2) -0.0102(18) -0.0209(19)
C4 0.057(2) 0.073(3) 0.048(2) -0.0197(19) 0.0134(18) -0.0249(19)
N11 0.103(3) 0.0434(18) 0.0520(19) -0.0095(14) 0.0278(17) -0.0209(17)
N12 0.0467(15) 0.0458(16) 0.0390(15) -0.0131(13) 0.0090(12) -0.0214(13)
N13 0.0497(16) 0.0444(16) 0.0386(15) -0.0097(13) 0.0093(13) -0.0146(13)
N14 0.0453(15) 0.0427(16) 0.0388(15) -0.0121(13) 0.0054(12) -0.0129(12)
C11 0.055(2) 0.057(2) 0.0401(18) -0.0169(16) 0.0138(15) -0.0313(17)
C12 0.064(2) 0.056(2) 0.045(2) -0.0165(17) 0.0028(17) -0.0274(18)
C13 0.046(2) 0.058(2) 0.055(2) -0.0229(18) 0.0020(16) -0.0215(16)
C14 0.089(3) 0.040(2) 0.055(2) -0.0138(18) 0.024(2) -0.0158(19)
N100 0.0628(19) 0.0493(19) 0.0511(18) -0.0179(15) 0.0051(15) -0.0137(15)
C100 0.071(3) 0.053(2) 0.043(2) -0.0176(18) 0.0023(18) -0.0139(19)
C110 0.151(5) 0.067(3) 0.090(3) -0.049(3) 0.006(3) -0.010(3)

loop_
_atom_type_symbol
_atom_type_description
_atom_type_scat_dispersion_real
_atom_type_scat_dispersion_imag
_atom_type_scat_source
C C 0.0033 0.0016 'International Tables Vol C Tables 4.2.6.8 and 6.1.1.4'
H H 0.0000 0.0000 'International Tables Vol C Tables 4.2.6.8 and 6.1.1.4'
N N 0.0061 0.0033 'International Tables Vol C Tables 4.2.6.8 and 6.1.1.4'
O O 0.0106 0.0060 'International Tables Vol C Tables 4.2.6.8 and 6.1.1.4'
Cl Cl 0.1484 0.1585 'International Tables Vol C Tables 4.2.6.8 and 6.1.1.4'
Fe Fe 0.3463 0.8444 'International Tables Vol C Tables 4.2.6.8 and 6.1.1.4'

loop_
_geom_angle_atom_site_label_1
_geom_angle_atom_site_label_2
_geom_angle_atom_site_label_3
_geom_angle
_geom_angle_site_symmetry_1
_geom_angle_site_symmetry_3
_geom_angle_publ_flag
N100 Fe N100 180.0 2_656 . ?
N100 Fe N4 89.35(11) 2_656 . ?
N100 Fe N4 90.65(11) . . ?
N100 Fe N4 90.65(11) 2_656 2_656 ?
N100 Fe N4 89.35(11) . 2_656 ?
N4 Fe N4 180.00(13) . 2_656 ?
N100 Fe N14 89.61(10) 2_656 . ?
N100 Fe N14 90.39(10) . . ?
N4 Fe N14 87.99(10) . . ?
N4 Fe N14 92.01(10) 2_656 . ?
N100 Fe N14 90.39(10) 2_656 2_656 ?
N100 Fe N14 89.61(10) . 2_656 ?
N4 Fe N14 92.01(10) . 2_656 ?
N4 Fe N14 87.99(10) 2_656 2_656 ?
N14 Fe N14 180.0 . 2_656 ?
N100 Fe Cl 137.63(8) 2_656 . ?
N100 Fe Cl 42.37(8) . . ?
N4 Fe Cl 117.50(8) . . ?
N4 Fe Cl 62.50(8) 2_656 . ?
N14 Fe Cl 121.27(7) . . ?
N14 Fe Cl 58.73(7) 2_656 . ?
N100 Fe Fe 88.27(9) 2_656 1_455 ?
N100 Fe Fe 91.73(9) . 1_455 ?
N4 Fe Fe 24.65(7) . 1_455 ?
N4 Fe Fe 155.35(7) 2_656 1_455 ?
N14 Fe Fe 112.60(8) . 1_455 ?
N14 Fe Fe 67.40(8) 2_656 1_455 ?
Cl Fe Fe 103.10(4) . 1_455 ?
N100 Fe Fe 150.75(8) 2_656 1_545 ?
N100 Fe Fe 29.25(8) . 1_545 ?
N4 Fe Fe 72.27(8) . 1_545 ?
N4 Fe Fe 107.73(8) 2_656 1_545 ?
N14 Fe Fe 111.63(7) . 1_545 ?
N14 Fe Fe 68.37(7) 2_656 1_545 ?
Cl Fe Fe 46.49(3) . 1_545 ?
Fe Fe Fe 65.47(4) 1_455 1_545 ?
N100 Fe Fe 33.36(8) 2_656 1_465 ?
N100 Fe Fe 146.64(8) . 1_465 ?
N4 Fe Fe 56.09(7) . 1_465 ?
N4 Fe Fe 123.91(7) 2_656 1_465 ?
N14 Fe Fe 90.80(8) . 1_465 ?
N14 Fe Fe 89.20(8) 2_656 1_465 ?
Cl Fe Fe 147.83(3) . 1_465 ?
Fe Fe Fe 57.34(3) 1_455 1_465 ?
Fe Fe Fe 122.81(3) 1_545 1_465 ?
O14 Cl O11 105.0(19) . . ?
O14 Cl O13 109.5(18) . . ?
O11 Cl O13 111.2(11) . . ?
O14 Cl O12 114(2) . . ?
O11 Cl O12 114.3(12) . . ?
O13 Cl O12 103.1(8) . . ?
O14 Cl O3 106.2(15) . . ?
O11 Cl O3 142.7(12) . . ?
O13 Cl O3 38.0(7) . . ?
O12 Cl O3 70.0(8) . . ?
O14 Cl O2 99.2(17) . . ?
O11 Cl O2 82.5(10) . . ?
O13 Cl O2 142.6(10) . . ?
O12 Cl O2 41.8(7) . . ?
O3 Cl O2 111.7(8) . . ?
O14 Cl O1 126.0(18) . . ?
O11 Cl O1 36.7(11) . . ?
O13 Cl O1 75.3(10) . . ?
O12 Cl O1 117.2(7) . . ?
O3 Cl O1 106.7(7) . . ?
O2 Cl O1 106.6(7) . . ?
O14 Cl O4 12(2) . . ?
O11 Cl O4 101.3(12) . . ?
O13 Cl O4 101.1(9) . . ?
O12 Cl O4 124.9(10) . . ?
O3 Cl O4 105.1(6) . . ?
O2 Cl O4 110.2(9) . . ?
O1 Cl O4 116.5(8) . . ?
O14 Cl Fe 39.6(16) . . ?
O11 Cl Fe 116.0(10) . . ?
O13 Cl Fe 70.1(8) . . ?
O12 Cl Fe 128.0(8) . . ?
O3 Cl Fe 78.1(6) . . ?
O2 Cl Fe 136.4(5) . . ?
O1 Cl Fe 110.7(5) . . ?
O4 Cl Fe 31.3(4) . . ?
C4 N1 N2 101.2(3) . . ?
N3 N2 N1 114.6(3) . . ?
N3 N2 C1 122.9(3) . . ?
N1 N2 C1 122.4(3) . . ?
N2 N3 N4 105.3(3) . . ?
N3 N4 C4 105.9(3) . . ?
N3 N4 Fe 122.4(2) . . ?
C4 N4 Fe 131.4(2) . . ?
N3 N4 N4 43.92(15) . 2_565 ?
C4 N4 N4 86.13(19) . 2_565 ?
Fe N4 N4 124.46(10) . 2_565 ?
N2 C1 C2 110.7(3) . . ?
N2 C1 H1A 109.5 . . ?
C2 C1 H1A 109.5 . . ?
N2 C1 H1B 109.5 . . ?
C2 C1 H1B 109.5 . . ?
H1A C1 H1B 108.1 . . ?
C1 C2 C3 113.0(3) . . ?
C1 C2 H2A 109.0 . . ?
C3 C2 H2A 109.0 . . ?
C1 C2 H2B 109.0 . . ?
C3 C2 H2B 109.0 . . ?
H2A C2 H2B 107.8 . . ?
C3 C3 C2 112.6(4) 2_565 . ?
C3 C3 H3A 109.1 2_565 . ?
C2 C3 H3A 109.1 . . ?
C3 C3 H3B 109.1 2_565 . ?
C2 C3 H3B 109.1 . . ?
H3A C3 H3B 107.8 . . ?
N1 C4 N4 113.0(3) . . ?
N1 C4 H4 123.5 . . ?
N4 C4 H4 123.5 . . ?
C14 N11 N12 101.5(3) . . ?
N13 N12 N11 113.8(3) . . ?
N13 N12 C11 123.1(3) . . ?
N11 N12 C11 122.9(3) . . ?
N12 N13 N14 105.8(2) . . ?
N13 N14 C14 106.0(3) . . ?
N13 N14 Fe 123.32(19) . . ?
C14 N14 Fe 129.5(2) . . ?
N13 N14 N14 34.21(14) . 2_655 ?
C14 N14 N14 96.6(2) . 2_655 ?
Fe N14 N14 117.55(9) . 2_655 ?
N12 C11 C12 111.3(3) . . ?
N12 C11 H11D 109.4 . . ?
C12 C11 H11D 109.4 . . ?
N12 C11 H11E 109.4 . . ?
C12 C11 H11E 109.4 . . ?
H11D C11 H11E 108.0 . . ?
C11 C12 C13 115.4(3) . . ?
C11 C12 H12A 108.4 . . ?
C13 C12 H12A 108.4 . . ?
C11 C12 H12B 108.4 . . ?
C13 C12 H12B 108.4 . . ?
H12A C12 H12B 107.5 . . ?
C13 C13 C12 114.0(3) 2_655 . ?
C13 C13 H13A 108.8 2_655 . ?
C12 C13 H13A 108.8 . . ?
C13 C13 H13B 108.8 2_655 . ?
C12 C13 H13B 108.8 . . ?
H13A C13 H13B 107.7 . . ?
N11 C14 N14 112.8(3) . . ?
N11 C14 H14 123.6 . . ?
N14 C14 H14 123.6 . . ?
C100 N100 Fe 174.1(3) . . ?
N100 C100 C110 178.8(5) . . ?
C100 C110 H11A 109.5 . . ?
C100 C110 H11B 109.5 . . ?
H11A C110 H11B 109.5 . . ?
C100 C110 H11C 109.5 . . ?
H11A C110 H11C 109.5 . . ?
H11B C110 H11C 109.5 . . ?

loop_
_geom_bond_atom_site_label_1
_geom_bond_atom_site_label_2
_geom_bond_distance
_geom_bond_site_symmetry_2
_geom_bond_publ_flag
Fe N100 2.163(3) 2_656 ?
Fe N100 2.163(3) . ?
Fe N4 2.166(3) . ?
Fe N4 2.166(3) 2_656 ?
Fe N14 2.189(3) . ?
Fe N14 2.189(3) 2_656 ?
Cl O14 1.19(2) . ?
Cl O11 1.309(16) . ?
Cl O13 1.359(19) . ?
Cl O12 1.377(12) . ?
Cl O3 1.385(10) . ?
Cl O2 1.412(8) . ?
Cl O1 1.429(10) . ?
Cl O4 1.499(13) . ?
N1 C4 1.318(4) . ?
N1 N2 1.320(4) . ?
N2 N3 1.307(3) . ?
N2 C1 1.465(4) . ?
N3 N4 1.327(3) . ?
N4 C4 1.332(4) . ?
C1 C2 1.512(5) . ?
C1 H1A 0.9700 . ?
C1 H1B 0.9700 . ?
C2 C3 1.513(5) . ?
C2 H2A 0.9700 . ?
C2 H2B 0.9700 . ?
C3 C3 1.496(7) 2_565 ?
C3 H3A 0.9700 . ?
C3 H3B 0.9700 . ?
C4 H4 0.9300 . ?
N11 C14 1.315(4) . ?
N11 N12 1.322(4) . ?
N12 N13 1.305(3) . ?
N12 C11 1.462(4) . ?
N13 N14 1.321(3) . ?
N14 C14 1.325(4) . ?
C11 C12 1.515(4) . ?
C11 H11D 0.9700 . ?
C11 H11E 0.9700 . ?
C12 C13 1.525(4) . ?
C12 H12A 0.9700 . ?
C12 H12B 0.9700 . ?
C13 C13 1.507(6) 2_655 ?
C13 H13A 0.9700 . ?
C13 H13B 0.9700 . ?
C14 H14 0.9300 . ?
N100 C100 1.119(4) . ?
C100 C110 1.464(5) . ?
C110 H11A 0.9600 . ?
C110 H11B 0.9600 . ?
C110 H11C 0.9600 . ?

loop_
_geom_hbond_atom_site_label_D
_geom_hbond_atom_site_label_H
_geom_hbond_atom_site_label_A
_geom_hbond_distance_DH
_geom_hbond_distance_HA
_geom_hbond_distance_DA
_geom_hbond_angle_DHA
_geom_hbond_site_symmetry_A
C1 H1A O1 0.97 2.69 3.214(12) 114.5 2_646
C1 H1B O12 0.97 2.88 3.379(13) 113.0 1_464
C1 H1B O12 0.97 2.90 3.365(16) 110.8 2_646
C4 H4 O1 0.93 2.26 3.100(11) 149.3 1_465
C4 H4 O11 0.93 2.31 3.21(2) 163.9 1_465
C11 H11D O2 0.97 2.53 3.478(10) 165.7 2_746
C11 H11E O3 0.97 2.56 3.178(12) 121.7 1_564
C11 H11E O12 0.97 2.96 3.54(2) 119.8 1_564
C14 H14 O3 0.93 2.53 3.273(12) 137.5 2_656
C14 H14 O4 0.93 2.56 3.307(11) 137.7 2_656
C110 H11A O1 0.96 2.68 3.405(12) 132.6 .

loop_
_geom_torsion_atom_site_label_1
_geom_torsion_atom_site_label_2
_geom_torsion_atom_site_label_3
_geom_torsion_atom_site_label_4
_geom_torsion
_geom_torsion_site_symmetry_1
_geom_torsion_site_symmetry_2
_geom_torsion_site_symmetry_3
_geom_torsion_site_symmetry_4
_geom_torsion_publ_flag
N100 Fe Cl O14 -54(3) 2_656 . . . ?
N100 Fe Cl O14 126(3) . . . . ?
N4 Fe Cl O14 -177(3) . . . . ?
N4 Fe Cl O14 3(3) 2_656 . . . ?
N14 Fe Cl O14 77(3) . . . . ?
N14 Fe Cl O14 -103(3) 2_656 . . . ?
Fe Fe Cl O14 -156(3) 1_455 . . . ?
Fe Fe Cl O14 168(3) 1_545 . . . ?
Fe Fe Cl O14 -108(3) 1_465 . . . ?
N100 Fe Cl O11 -135.9(16) 2_656 . . . ?
N100 Fe Cl O11 44.1(16) . . . . ?
N4 Fe Cl O11 100.6(16) . . . . ?
N4 Fe Cl O11 -79.4(16) 2_656 . . . ?
N14 Fe Cl O11 -5.1(16) . . . . ?
N14 Fe Cl O11 174.9(16) 2_656 . . . ?
Fe Fe Cl O11 122.0(16) 1_455 . . . ?
Fe Fe Cl O11 85.9(16) 1_545 . . . ?
Fe Fe Cl O11 169.9(16) 1_465 . . . ?
N100 Fe Cl O13 119.5(13) 2_656 . . . ?
N100 Fe Cl O13 -60.5(13) . . . . ?
N4 Fe Cl O13 -4.0(13) . . . . ?
N4 Fe Cl O13 176.0(13) 2_656 . . . ?
N14 Fe Cl O13 -109.7(13) . . . . ?
N14 Fe Cl O13 70.3(13) 2_656 . . . ?
Fe Fe Cl O13 17.4(13) 1_455 . . . ?
Fe Fe Cl O13 -18.6(13) 1_545 . . . ?
Fe Fe Cl O13 65.3(13) 1_465 . . . ?
N100 Fe Cl O12 28.1(13) 2_656 . . . ?
N100 Fe Cl O12 -151.9(13) . . . . ?
N4 Fe Cl O12 -95.4(13) . . . . ?
N4 Fe Cl O12 84.6(13) 2_656 . . . ?
N14 Fe Cl O12 159.0(13) . . . . ?
N14 Fe Cl O12 -21.0(13) 2_656 . . . ?
Fe Fe Cl O12 -74.0(13) 1_455 . . . ?
Fe Fe Cl O12 -110.0(13) 1_545 . . . ?
Fe Fe Cl O12 -26.1(13) 1_465 . . . ?
N100 Fe Cl O3 80.7(9) 2_656 . . . ?
N100 Fe Cl O3 -99.3(9) . . . . ?
N4 Fe Cl O3 -42.7(9) . . . . ?
N4 Fe Cl O3 137.3(9) 2_656 . . . ?
N14 Fe Cl O3 -148.4(9) . . . . ?
N14 Fe Cl O3 31.6(9) 2_656 . . . ?
Fe Fe Cl O3 -21.3(9) 1_455 . . . ?
Fe Fe Cl O3 -57.4(9) 1_545 . . . ?
Fe Fe Cl O3 26.5(9) 1_465 . . . ?
N100 Fe Cl O2 -28.3(17) 2_656 . . . ?
N100 Fe Cl O2 151.7(17) . . . . ?
N4 Fe Cl O2 -151.8(16) . . . . ?
N4 Fe Cl O2 28.2(16) 2_656 . . . ?
N14 Fe Cl O2 102.5(17) . . . . ?
N14 Fe Cl O2 -77.5(17) 2_656 . . . ?
Fe Fe Cl O2 -130.4(16) 1_455 . . . ?
Fe Fe Cl O2 -166.5(16) 1_545 . . . ?
Fe Fe Cl O2 -82.5(16) 1_465 . . . ?
N100 Fe Cl O1 -175.7(8) 2_656 . . . ?
N100 Fe Cl O1 4.3(8) . . . . ?
N4 Fe Cl O1 60.8(8) . . . . ?
N4 Fe Cl O1 -119.2(8) 2_656 . . . ?
N14 Fe Cl O1 -44.8(8) . . . . ?
N14 Fe Cl O1 135.2(8) 2_656 . . . ?
Fe Fe Cl O1 82.2(8) 1_455 . . . ?
Fe Fe Cl O1 46.2(8) 1_545 . . . ?
Fe Fe Cl O1 130.1(8) 1_465 . . . ?
N100 Fe Cl O4 -68.4(14) 2_656 . . . ?
N100 Fe Cl O4 111.6(14) . . . . ?
N4 Fe Cl O4 168.1(13) . . . . ?
N4 Fe Cl O4 -11.9(13) 2_656 . . . ?
N14 Fe Cl O4 62.5(13) . . . . ?
N14 Fe Cl O4 -117.5(13) 2_656 . . . ?
Fe Fe Cl O4 -170.5(13) 1_455 . . . ?
Fe Fe Cl O4 153.5(13) 1_545 . . . ?
Fe Fe Cl O4 -122.6(13) 1_465 . . . ?
C4 N1 N2 N3 -0.2(4) . . . . ?
C4 N1 N2 C1 -176.7(3) . . . . ?
N1 N2 N3 N4 0.2(4) . . . . ?
C1 N2 N3 N4 176.7(3) . . . . ?
N2 N3 N4 C4 -0.2(3) . . . . ?
N2 N3 N4 Fe -174.60(19) . . . . ?
N2 N3 N4 N4 -66.7(2) . . . 2_565 ?
N100 Fe N4 N3 131.9(2) 2_656 . . . ?
N100 Fe N4 N3 -48.1(2) . . . . ?
N4 Fe N4 N3 160(100) 2_656 . . . ?
N14 Fe N4 N3 42.3(2) . . . . ?
N14 Fe N4 N3 -137.7(2) 2_656 . . . ?
Cl Fe N4 N3 -82.2(2) . . . . ?
Fe Fe N4 N3 -140.8(3) 1_455 . . . ?
Fe Fe N4 N3 -71.2(2) 1_545 . . . ?
Fe Fe N4 N3 134.6(3) 1_465 . . . ?
N100 Fe N4 C4 -40.9(3) 2_656 . . . ?
N100 Fe N4 C4 139.1(3) . . . . ?
N4 Fe N4 C4 -13(100) 2_656 . . . ?
N14 Fe N4 C4 -130.6(3) . . . . ?
N14 Fe N4 C4 49.4(3) 2_656 . . . ?
Cl Fe N4 C4 104.9(3) . . . . ?
Fe Fe N4 C4 46.3(3) 1_455 . . . ?
Fe Fe N4 C4 116.0(3) 1_545 . . . ?
Fe Fe N4 C4 -38.2(3) 1_465 . . . ?
N100 Fe N4 N4 78.76(12) 2_656 . . 2_565 ?
N100 Fe N4 N4 -101.24(12) . . . 2_565 ?
N4 Fe N4 N4 107(100) 2_656 . . 2_565 ?
N14 Fe N4 N4 -10.88(11) . . . 2_565 ?
N14 Fe N4 N4 169.12(11) 2_656 . . 2_565 ?
Cl Fe N4 N4 -135.44(7) . . . 2_565 ?
Fe Fe N4 N4 166.0(2) 1_455 . . 2_565 ?
Fe Fe N4 N4 -124.36(10) 1_545 . . 2_565 ?
Fe Fe N4 N4 81.44(9) 1_465 . . 2_565 ?
N3 N2 C1 C2 -104.0(4) . . . . ?
N1 N2 C1 C2 72.3(4) . . . . ?
N2 C1 C2 C3 67.1(4) . . . . ?
C1 C2 C3 C3 175.7(4) . . . 2_565 ?
N2 N1 C4 N4 0.1(4) . . . . ?
N3 N4 C4 N1 0.0(4) . . . . ?
Fe N4 C4 N1 173.8(2) . . . . ?
N4 N4 C4 N1 39.7(3) 2_565 . . . ?
C14 N11 N12 N13 1.1(4) . . . . ?
C14 N11 N12 C11 176.1(3) . . . . ?
N11 N12 N13 N14 -1.2(4) . . . . ?
C11 N12 N13 N14 -176.2(3) . . . . ?
N12 N13 N14 C14 0.7(3) . . . . ?
N12 N13 N14 Fe 169.67(18) . . . . ?
N12 N13 N14 N14 78.7(2) . . . 2_655 ?
N100 Fe N14 N13 170.6(2) 2_656 . . . ?
N100 Fe N14 N13 -9.4(2) . . . . ?
N4 Fe N14 N13 -100.1(2) . . . . ?
N4 Fe N14 N13 79.9(2) 2_656 . . . ?
N14 Fe N14 N13 129(100) 2_656 . . . ?
Cl Fe N14 N13 21.2(3) . . . . ?
Fe Fe N14 N13 -101.4(2) 1_455 . . . ?
Fe Fe N14 N13 -30.0(2) 1_545 . . . ?
Fe Fe N14 N13 -156.1(2) 1_465 . . . ?
N100 Fe N14 C14 -23.3(3) 2_656 . . . ?
N100 Fe N14 C14 156.7(3) . . . . ?
N4 Fe N14 C14 66.1(3) . . . . ?
N4 Fe N14 C14 -113.9(3) 2_656 . . . ?
N14 Fe N14 C14 -65(100) 2_656 . . . ?
Cl Fe N14 C14 -172.6(3) . . . . ?
Fe Fe N14 C14 64.7(3) 1_455 . . . ?
Fe Fe N14 C14 136.1(3) 1_545 . . . ?
Fe Fe N14 C14 10.1(3) 1_465 . . . ?
N100 Fe N14 N14 -150.07(10) 2_656 . . 2_655 ?
N100 Fe N14 N14 29.93(10) . . . 2_655 ?
N4 Fe N14 N14 -60.71(10) . . . 2_655 ?
N4 Fe N14 N14 119.29(10) 2_656 . . 2_655 ?
N14 Fe N14 N14 168(100) 2_656 . . 2_655 ?
Cl Fe N14 N14 60.58(10) . . . 2_655 ?
Fe Fe N14 N14 -62.10(9) 1_455 . . 2_655 ?
Fe Fe N14 N14 9.31(9) 1_545 . . 2_655 ?
Fe Fe N14 N14 -116.74(7) 1_465 . . 2_655 ?
N13 N12 C11 C12 101.3(3) . . . . ?
N11 N12 C11 C12 -73.3(4) . . . . ?
N12 C11 C12 C13 -60.2(4) . . . . ?
C11 C12 C13 C13 -64.8(5) . . . 2_655 ?
N12 N11 C14 N14 -0.6(4) . . . . ?
N13 N14 C14 N11 -0.1(4) . . . . ?
Fe N14 C14 N11 -168.1(3) . . . . ?
N14 N14 C14 N11 -33.7(4) 2_655 . . . ?
N100 Fe N100 C100 87(100) 2_656 . . . ?
N4 Fe N100 C100 134(3) . . . . ?
N4 Fe N100 C100 -46(3) 2_656 . . . ?
N14 Fe N100 C100 46(3) . . . . ?
N14 Fe N100 C100 -134(3) 2_656 . . . ?
Cl Fe N100 C100 -94(3) . . . . ?
Fe Fe N100 C100 159(3) 1_455 . . . ?
Fe Fe N100 C100 -176(3) 1_545 . . . ?
Fe Fe N100 C100 138(3) 1_465 . . . ?
Fe N100 C100 C110 2(22) . . . . ?
